data_4506216
loop_
_publ_author_name
'Zheng, Zhen Nu'
'Jang, Young Ok'
'Lee, Soon W.'

_publ_section_title
;
 4f-Block Metal Complexes as Secondary Building Units in Preparing 4d--4f
 Coordination Polymers: Preparation, Structures, and Luminescent
 Properties of [Ln2L6(H2O)4]&#x00B7;{[Ln2L4(H2O)6](NO3)2} and
 {[AgLnL2(H2O)3](NO3)2(H2O)4} (L = 3-Pyridinepropinoate, Ln = Eu, Tb, Nd)
;
_journal_issue 6
_journal_name_full 'Crystal Growth &amp; Design'
_journal_page_first 3045
_journal_paper_doi 10.1021/cg300256k
_journal_volume 12
_journal_year 2012
_chemical_formula_moiety 'C16 H22 Ag N2 O7 Tb, 2(N O3), 4(H2 O)'
_chemical_formula_sum 'C16 H30 Ag N4 O17 Tb'
_chemical_formula_weight 817.23
_chemical_name_systematic
; 
 ? 
;
_space_group_IT_number 14
_symmetry_cell_setting monoclinic
_symmetry_space_group_name_Hall '-P 2ybc'
_symmetry_space_group_name_H-M 'P 1 21/c 1'
_atom_sites_solution_hydrogens geom
_atom_sites_solution_primary direct
_atom_sites_solution_secondary difmap
_audit_creation_method SHELXL-97
_cell_angle_alpha 90.00
_cell_angle_beta 100.466(2)
_cell_angle_gamma 90.00
_cell_formula_units_Z 4
_cell_length_a 7.7630(3)
_cell_length_b 19.3892(9)
_cell_length_c 17.8634(9)
_cell_measurement_reflns_used 9646
_cell_measurement_temperature 296(2)
_cell_measurement_theta_max 28.30
_cell_measurement_theta_min 2.32
_cell_volume 2644.0(2)
_computing_cell_refinement 'Bruker SAINT'
_computing_data_collection 'Bruker APEX2'
_computing_data_reduction 'Bruker SAINT'
_computing_molecular_graphics 'Bruker SHELXTL'
_computing_publication_material 'Bruker SHELXTL'
_computing_structure_refinement 'SHELXL-97 (Sheldrick, 2008)'
_computing_structure_solution 'SHELXS-97 (Sheldrick, 2008)'
_diffrn_ambient_temperature 296(2)
_diffrn_measured_fraction_theta_full 0.991
_diffrn_measured_fraction_theta_max 0.991
_diffrn_measurement_device_type 'CCD area detector'
_diffrn_measurement_method 'phi and omega scans'
_diffrn_radiation_monochromator graphite
_diffrn_radiation_source 'sealed tube'
_diffrn_radiation_type MoK\a
_diffrn_radiation_wavelength 0.71073
_diffrn_reflns_av_R_equivalents 0.0334
_diffrn_reflns_av_sigmaI/netI 0.0166
_diffrn_reflns_limit_h_max 10
_diffrn_reflns_limit_h_min -10
_diffrn_reflns_limit_k_max 25
_diffrn_reflns_limit_k_min -25
_diffrn_reflns_limit_l_max 23
_diffrn_reflns_limit_l_min -23
_diffrn_reflns_number 69234
_diffrn_reflns_theta_full 28.38
_diffrn_reflns_theta_max 28.38
_diffrn_reflns_theta_min 2.10
_exptl_absorpt_coefficient_mu 3.479
_exptl_absorpt_correction_T_max 0.6060
_exptl_absorpt_correction_T_min 0.4426
_exptl_absorpt_correction_type multi-scan
_exptl_absorpt_process_details '(SADABS; Sheldrick, 1996)'
_exptl_crystal_colour colourless
_exptl_crystal_density_diffrn 2.053
_exptl_crystal_density_method 'not measured'
_exptl_crystal_description BLOCK
_exptl_crystal_F_000 1608
_exptl_crystal_size_max 0.28
_exptl_crystal_size_mid 0.20
_exptl_crystal_size_min 0.16
_refine_diff_density_max 0.683
_refine_diff_density_min -0.619
_refine_diff_density_rms 0.083
_refine_ls_extinction_method none
_refine_ls_goodness_of_fit_ref 1.040
_refine_ls_hydrogen_treatment mixed
_refine_ls_matrix_type full
_refine_ls_number_parameters 376
_refine_ls_number_reflns 6562
_refine_ls_number_restraints 0
_refine_ls_restrained_S_all 1.040
_refine_ls_R_factor_all 0.0274
_refine_ls_R_factor_gt 0.0226
_refine_ls_shift/su_max 0.002
_refine_ls_shift/su_mean 0.000
_refine_ls_structure_factor_coef Fsqd
_refine_ls_weighting_details 'calc w=1/[\s^2^(Fo^2^)+(0.0308P)^2^+2.0163P] where P=(Fo^2^+2Fc^2^)/3'
_refine_ls_weighting_scheme calc
_refine_ls_wR_factor_gt 0.0545
_refine_ls_wR_factor_ref 0.0570
_reflns_number_gt 5885
_reflns_number_total 6562
_reflns_threshold_expression >2sigma(I)
_cod_data_source_file cg300256k_si_005.cif
_cod_data_source_block tb-ag
_cod_depositor_comments
;
The following automatic conversions were performed:

'_symmetry_cell_setting' value 'Monoclinic' changed to 'monoclinic'
according to /home/saulius/struct/CIF-dictionaries/cif_core.dic
dictionary named 'cif_core.dic' version 2.4.1 from 2010-06-29.

Automatic conversion script
Id: cif_fix_values 1891 2012-01-12 08:04:46Z andrius 
;
_cod_original_sg_symbol_H-M 'P 21/c  '
_cod_database_code 4506216

loop_
_symmetry_equiv_pos_as_xyz
'x, y, z'
'-x, y+1/2, -z+1/2'
'-x, -y, -z'
'x, -y-1/2, z-1/2'

loop_
_atom_site_label
_atom_site_type_symbol
_atom_site_fract_x
_atom_site_fract_y
_atom_site_fract_z
_atom_site_U_iso_or_equiv
_atom_site_adp_type
_atom_site_occupancy
_atom_site_symmetry_multiplicity
_atom_site_calc_flag
_atom_site_refinement_flags
Tb1 Tb 0.254518(12) 0.469259(5) 0.014713(7) 0.02420(4) Uani 1 1 d .
Ag1 Ag 0.30211(4) 1.005916(15) 0.024920(17) 0.06251(8) Uani 1 1 d .
O1 O 0.4896(2) 0.56910(8) 0.01801(10) 0.0300(4) Uani 1 1 d .
O2 O 0.2353(2) 0.59100(9) 0.04646(11) 0.0336(4) Uani 1 1 d .
O3 O 0.2352(2) 0.51879(10) -0.11276(11) 0.0333(4) Uani 1 1 d .
O4 O -0.0096(2) 0.52840(9) -0.07091(10) 0.0302(4) Uani 1 1 d .
O5 O 0.0979(3) 0.38439(11) -0.07125(17) 0.0445(5) Uani 1 1 d .
O6 O 0.4252(3) 0.48140(17) 0.14115(15) 0.0432(5) Uani 1 1 d .
O7 O 0.2858(4) 0.35917(13) 0.07601(18) 0.0582(7) Uani 1 1 d .
O8 O 0.6522(6) 0.3138(2) 0.1235(2) 0.1202(15) Uani 1 1 d .
O9 O 0.4929(6) 0.2279(3) 0.1186(3) 0.145(2) Uani 1 1 d .
O10 O 0.7551(7) 0.2211(3) 0.1698(6) 0.228(4) Uani 1 1 d .
O11 O 0.0991(12) 0.3897(3) -0.3339(4) 0.194(3) Uani 1 1 d .
O12 O -0.0220(10) 0.4062(4) -0.2406(5) 0.211(4) Uani 1 1 d .
O13 O 0.1981(12) 0.3513(5) -0.2260(5) 0.227(4) Uani 1 1 d .
O14 O 0.0621(7) 0.2591(2) 0.1052(4) 0.150(2) Uani 1 1 d .
O15 O 0.3416(12) 0.9181(3) -0.1037(4) 0.189(3) Uani 1 1 d .
O16 O 0.4068(11) 0.5908(3) 0.2308(3) 0.200(3) Uani 1 1 d .
O17 O 0.5916(15) 0.8957(5) -0.1374(5) 0.268(5) Uani 1 1 d .
N1 N 0.3938(3) 0.91897(12) 0.09352(16) 0.0448(6) Uani 1 1 d .
N2 N -0.1726(4) 0.58281(14) -0.44998(15) 0.0489(6) Uani 1 1 d .
N3 N 0.6356(5) 0.2539(2) 0.1346(3) 0.0819(11) Uani 1 1 d .
N4 N 0.0948(10) 0.3811(3) -0.2662(5) 0.129(2) Uani 1 1 d .
C1 C 0.4955(4) 0.92566(16) 0.16224(19) 0.0450(7) Uani 1 1 d .
H1 H 0.5358 0.9693 0.1786 0.054 Uiso 1 1 calc R
C2 C 0.5419(4) 0.87050(16) 0.20903(18) 0.0434(6) Uani 1 1 d .
H2 H 0.6125 0.8766 0.2565 0.052 Uiso 1 1 calc R
C3 C 0.4832(4) 0.80559(15) 0.18532(18) 0.0420(6) Uani 1 1 d .
H3 H 0.5146 0.7676 0.2166 0.050 Uiso 1 1 calc R
C4 C 0.3776(3) 0.79727(14) 0.11480(17) 0.0375(6) Uani 1 1 d .
C5 C 0.3367(4) 0.85509(15) 0.07091(18) 0.0427(6) Uani 1 1 d .
H5 H 0.2663 0.8501 0.0232 0.051 Uiso 1 1 calc R
C6 C 0.3066(4) 0.72795(14) 0.0869(2) 0.0445(7) Uani 1 1 d .
H6A H 0.2153 0.7341 0.0425 0.053 Uiso 1 1 calc R
H6B H 0.2546 0.7059 0.1262 0.053 Uiso 1 1 calc R
C7 C 0.4489(3) 0.68145(13) 0.06628(16) 0.0334(5) Uani 1 1 d .
H7A H 0.4968 0.7029 0.0255 0.040 Uiso 1 1 calc R
H7B H 0.5428 0.6776 0.1100 0.040 Uiso 1 1 calc R
C8 C 0.3866(3) 0.61092(12) 0.04186(14) 0.0260(4) Uani 1 1 d .
C9 C -0.2006(4) 0.65064(17) -0.46139(19) 0.0498(7) Uani 1 1 d .
H9 H -0.2703 0.6652 -0.5065 0.060 Uiso 1 1 calc R
C10 C -0.1303(4) 0.69904(16) -0.40907(19) 0.0484(7) Uani 1 1 d .
H10 H -0.1505 0.7457 -0.4190 0.058 Uiso 1 1 calc R
C11 C -0.0292(4) 0.67799(16) -0.34133(18) 0.0441(7) Uani 1 1 d .
H11 H 0.0172 0.7103 -0.3047 0.053 Uiso 1 1 calc R
C12 C 0.0028(3) 0.60825(16) -0.32818(16) 0.0380(6) Uani 1 1 d .
C13 C -0.0725(4) 0.56320(16) -0.38446(18) 0.0448(7) Uani 1 1 d .
H13 H -0.0524 0.5163 -0.3763 0.054 Uiso 1 1 calc R
C14 C 0.1075(4) 0.58085(18) -0.25483(16) 0.0427(7) Uani 1 1 d .
H14A H 0.2007 0.6130 -0.2354 0.051 Uiso 1 1 calc R
H14B H 0.1607 0.5372 -0.2644 0.051 Uiso 1 1 calc R
C15 C -0.0085(3) 0.57069(16) -0.19605(15) 0.0370(6) Uani 1 1 d .
H15A H -0.0539 0.6153 -0.1844 0.044 Uiso 1 1 calc R
H15B H -0.1076 0.5423 -0.2183 0.044 Uiso 1 1 calc R
C16 C 0.0791(3) 0.53805(13) -0.12329(15) 0.0283(5) Uani 1 1 d .
HO1 H 0.000(5) 0.382(2) -0.068(2) 0.055(11) Uiso 1 1 d .
HO2 H 0.097(5) 0.383(2) -0.114(2) 0.055(13) Uiso 1 1 d .
HO3 H 0.521(6) 0.476(2) 0.143(2) 0.057(12) Uiso 1 1 d .
HO4 H 0.406(6) 0.506(2) 0.156(2) 0.042(15) Uiso 1 1 d .
HO5 H 0.228(6) 0.337(2) 0.082(2) 0.055(14) Uiso 1 1 d .
HO6 H 0.380(6) 0.338(2) 0.092(2) 0.061(12) Uiso 1 1 d .

loop_
_atom_site_aniso_label
_atom_site_aniso_U_11
_atom_site_aniso_U_22
_atom_site_aniso_U_33
_atom_site_aniso_U_23
_atom_site_aniso_U_13
_atom_site_aniso_U_12
Tb1 0.01890(6) 0.02114(6) 0.03420(7) 0.00223(4) 0.00917(4) 0.00211(4)
Ag1 0.08134(19) 0.04478(15) 0.05711(16) 0.00785(12) 0.00111(13) 0.00636(13)
O1 0.0262(8) 0.0228(8) 0.0428(10) -0.0015(7) 0.0112(7) 0.0039(6)
O2 0.0232(8) 0.0269(9) 0.0528(11) -0.0054(8) 0.0128(7) -0.0014(6)
O3 0.0220(8) 0.0434(10) 0.0358(10) 0.0072(8) 0.0084(7) 0.0046(7)
O4 0.0239(8) 0.0345(9) 0.0342(9) 0.0045(7) 0.0106(7) 0.0019(6)
O5 0.0312(10) 0.0330(11) 0.0701(18) -0.0117(10) 0.0114(10) -0.0008(8)
O6 0.0317(12) 0.0546(16) 0.0438(13) 0.0076(12) 0.0086(9) 0.0020(10)
O7 0.0598(16) 0.0361(13) 0.0829(19) 0.0226(12) 0.0238(14) 0.0090(12)
O8 0.165(4) 0.065(2) 0.109(3) 0.005(2) -0.035(3) -0.011(2)
O9 0.078(3) 0.142(4) 0.195(6) 0.013(4) -0.024(3) -0.015(3)
O10 0.093(3) 0.120(4) 0.449(12) 0.090(6) -0.008(5) 0.039(3)
O11 0.340(10) 0.143(5) 0.114(4) 0.004(4) 0.083(5) 0.031(6)
O12 0.214(7) 0.172(6) 0.261(9) -0.128(6) 0.084(7) -0.050(5)
O13 0.204(8) 0.252(10) 0.205(8) 0.062(7) -0.019(6) 0.028(7)
O14 0.171(4) 0.080(3) 0.228(6) 0.026(3) 0.112(5) -0.021(3)
O15 0.316(9) 0.111(4) 0.138(5) -0.013(3) 0.039(5) 0.017(5)
O16 0.365(10) 0.145(4) 0.081(3) -0.027(3) 0.014(4) 0.107(5)
O17 0.384(14) 0.205(8) 0.188(7) 0.002(6) -0.019(9) 0.012(8)
N1 0.0523(14) 0.0303(12) 0.0511(15) -0.0057(11) 0.0070(11) -0.0018(10)
N2 0.0630(16) 0.0413(14) 0.0401(14) 0.0024(11) 0.0027(12) -0.0040(12)
N3 0.072(2) 0.066(2) 0.102(3) 0.003(2) 0.002(2) 0.0135(19)
N4 0.149(6) 0.098(4) 0.156(6) -0.061(4) 0.067(5) -0.011(4)
C1 0.0470(15) 0.0339(15) 0.0544(18) -0.0146(13) 0.0102(13) -0.0082(12)
C2 0.0448(15) 0.0431(16) 0.0419(16) -0.0117(13) 0.0065(12) -0.0025(12)
C3 0.0431(14) 0.0325(14) 0.0515(17) -0.0027(12) 0.0112(12) 0.0028(11)
C4 0.0315(12) 0.0278(13) 0.0549(17) -0.0115(12) 0.0123(11) 0.0007(10)
C5 0.0429(14) 0.0339(15) 0.0493(17) -0.0114(12) 0.0032(12) -0.0008(11)
C6 0.0326(13) 0.0272(14) 0.074(2) -0.0167(13) 0.0114(13) -0.0008(10)
C7 0.0283(11) 0.0257(12) 0.0478(15) -0.0085(11) 0.0114(10) -0.0029(9)
C8 0.0239(10) 0.0229(11) 0.0314(12) -0.0007(9) 0.0057(8) 0.0025(8)
C9 0.0571(18) 0.0450(17) 0.0443(17) 0.0138(14) 0.0014(14) 0.0004(14)
C10 0.0551(17) 0.0331(15) 0.0574(19) 0.0093(13) 0.0113(15) -0.0012(13)
C11 0.0454(15) 0.0449(17) 0.0438(16) -0.0032(13) 0.0129(12) -0.0105(12)
C12 0.0341(12) 0.0490(16) 0.0330(13) 0.0067(12) 0.0118(10) -0.0041(11)
C13 0.0539(17) 0.0359(15) 0.0449(16) 0.0083(13) 0.0099(13) 0.0013(13)
C14 0.0318(12) 0.0611(19) 0.0364(14) 0.0077(13) 0.0092(11) -0.0014(12)
C15 0.0288(11) 0.0484(16) 0.0351(14) 0.0087(12) 0.0095(10) 0.0050(11)
C16 0.0234(10) 0.0297(12) 0.0326(12) 0.0013(9) 0.0076(9) -0.0022(8)

loop_
_atom_type_symbol
_atom_type_description
_atom_type_scat_dispersion_real
_atom_type_scat_dispersion_imag
_atom_type_scat_source
C C 0.0033 0.0016 'International Tables Vol C Tables 4.2.6.8 and 6.1.1.4'
H H 0.0000 0.0000 'International Tables Vol C Tables 4.2.6.8 and 6.1.1.4'
N N 0.0061 0.0033 'International Tables Vol C Tables 4.2.6.8 and 6.1.1.4'
O O 0.0106 0.0060 'International Tables Vol C Tables 4.2.6.8 and 6.1.1.4'
Ag Ag -0.8971 1.1015 'International Tables Vol C Tables 4.2.6.8 and 6.1.1.4'
Tb Tb -0.1723 4.1537 'International Tables Vol C Tables 4.2.6.8 and 6.1.1.4'

loop_
_geom_angle_atom_site_label_1
_geom_angle_atom_site_label_2
_geom_angle_atom_site_label_3
_geom_angle
_geom_angle_site_symmetry_1
_geom_angle_site_symmetry_3
O1 Tb1 O4 159.70(6) 3_665 3_565
O1 Tb1 O7 78.86(8) 3_665 .
O4 Tb1 O7 80.88(8) 3_565 .
O1 Tb1 O6 85.21(8) 3_665 .
O4 Tb1 O6 86.94(8) 3_565 .
O7 Tb1 O6 70.47(11) . .
O1 Tb1 O5 88.65(7) 3_665 .
O4 Tb1 O5 86.02(8) 3_565 .
O7 Tb1 O5 71.42(11) . .
O6 Tb1 O5 141.87(10) . .
O1 Tb1 O2 117.75(6) 3_665 .
O4 Tb1 O2 77.85(6) 3_565 .
O7 Tb1 O2 139.73(9) . .
O6 Tb1 O2 74.59(9) . .
O5 Tb1 O2 139.48(7) . .
O1 Tb1 O3 78.46(6) 3_665 .
O4 Tb1 O3 118.72(6) 3_565 .
O7 Tb1 O3 139.40(9) . .
O6 Tb1 O3 139.63(7) . .
O5 Tb1 O3 74.82(8) . .
O2 Tb1 O3 80.84(6) . .
O1 Tb1 O4 128.44(6) 3_665 .
O4 Tb1 O4 67.78(7) 3_565 .
O7 Tb1 O4 131.97(9) . .
O6 Tb1 O4 138.59(9) . .
O5 Tb1 O4 70.99(7) . .
O2 Tb1 O4 68.51(6) . .
O3 Tb1 O4 50.95(5) . .
O1 Tb1 O1 67.56(6) 3_665 .
O4 Tb1 O1 126.44(6) 3_565 .
O7 Tb1 O1 128.96(9) . .
O6 Tb1 O1 69.49(7) . .
O5 Tb1 O1 140.69(8) . .
O2 Tb1 O1 50.18(5) . .
O3 Tb1 O1 70.16(6) . .
O4 Tb1 O1 99.06(5) . .
O1 Tb1 C16 103.06(6) 3_665 .
O4 Tb1 C16 93.65(6) 3_565 .
O7 Tb1 C16 142.09(10) . .
O6 Tb1 C16 147.12(9) . .
O5 Tb1 C16 70.79(8) . .
O2 Tb1 C16 73.42(7) . .
O3 Tb1 C16 25.07(6) . .
O4 Tb1 C16 25.88(6) . .
O1 Tb1 C16 84.19(6) . .
O1 Tb1 C8 93.03(6) 3_665 .
O4 Tb1 C8 101.54(6) 3_565 .
O7 Tb1 C8 139.01(10) . .
O6 Tb1 C8 68.84(8) . .
O5 Tb1 C8 149.19(8) . .
O2 Tb1 C8 24.75(6) . .
O3 Tb1 C8 75.40(6) . .
O4 Tb1 C8 84.19(6) . .
O1 Tb1 C8 25.50(5) . .
C16 Tb1 C8 78.89(7) . .
N1 Ag1 N2 170.48(10) . 2_554
N1 Ag1 Ag1 82.66(7) . 3_675
N2 Ag1 Ag1 103.37(8) 2_554 3_675
C8 O1 Tb1 157.33(15) . 3_665
C8 O1 Tb1 90.04(13) . .
Tb1 O1 Tb1 112.44(6) 3_665 .
C8 O2 Tb1 100.68(14) . .
C16 O3 Tb1 98.69(15) . .
C16 O4 Tb1 156.39(16) . 3_565
C16 O4 Tb1 91.34(14) . .
Tb1 O4 Tb1 112.22(7) 3_565 .
Tb1 O5 HO1 113(3) . .
Tb1 O5 HO2 124(3) . .
HO1 O5 HO2 104(4) . .
Tb1 O6 HO3 113(3) . .
Tb1 O6 HO4 112(5) . .
HO3 O6 HO4 117(5) . .
Tb1 O7 HO5 131(4) . .
Tb1 O7 HO6 127(3) . .
HO5 O7 HO6 102(4) . .
C1 N1 C5 118.0(3) . .
C1 N1 Ag1 122.0(2) . .
C5 N1 Ag1 119.8(2) . .
C13 N2 C9 117.6(3) . .
C13 N2 Ag1 119.0(2) . 2_544
C9 N2 Ag1 123.1(2) . 2_544
O8 N3 O9 119.5(5) . .
O8 N3 O10 120.4(5) . .
O9 N3 O10 119.5(5) . .
O13 N4 O12 117.8(10) . .
O13 N4 O11 123.4(9) . .
O12 N4 O11 118.8(10) . .
N1 C1 C2 122.1(3) . .
N1 C1 H1 119.0 . .
C2 C1 H1 119.0 . .
C1 C2 C3 119.4(3) . .
C1 C2 H2 120.3 . .
C3 C2 H2 120.3 . .
C2 C3 C4 119.7(3) . .
C2 C3 H3 120.2 . .
C4 C3 H3 120.2 . .
C5 C4 C3 117.6(3) . .
C5 C4 C6 120.6(3) . .
C3 C4 C6 121.8(3) . .
N1 C5 C4 123.3(3) . .
N1 C5 H5 118.4 . .
C4 C5 H5 118.4 . .
C4 C6 C7 111.8(2) . .
C4 C6 H6A 109.3 . .
C7 C6 H6A 109.3 . .
C4 C6 H6B 109.3 . .
C7 C6 H6B 109.3 . .
H6A C6 H6B 107.9 . .
C8 C7 C6 113.8(2) . .
C8 C7 H7A 108.8 . .
C6 C7 H7A 108.8 . .
C8 C7 H7B 108.8 . .
C6 C7 H7B 108.8 . .
H7A C7 H7B 107.7 . .
O2 C8 O1 118.8(2) . .
O2 C8 C7 121.5(2) . .
O1 C8 C7 119.7(2) . .
O2 C8 Tb1 54.57(12) . .
O1 C8 Tb1 64.46(12) . .
C7 C8 Tb1 172.24(18) . .
N2 C9 C10 122.4(3) . .
N2 C9 H9 118.8 . .
C10 C9 H9 118.8 . .
C9 C10 C11 119.3(3) . .
C9 C10 H10 120.3 . .
C11 C10 H10 120.3 . .
C10 C11 C12 119.5(3) . .
C10 C11 H11 120.2 . .
C12 C11 H11 120.2 . .
C13 C12 C11 117.1(3) . .
C13 C12 C14 120.0(3) . .
C11 C12 C14 122.8(3) . .
N2 C13 C12 124.1(3) . .
N2 C13 H13 118.0 . .
C12 C13 H13 118.0 . .
C12 C14 C15 110.7(2) . .
C12 C14 H14A 109.5 . .
C15 C14 H14A 109.5 . .
C12 C14 H14B 109.5 . .
C15 C14 H14B 109.5 . .
H14A C14 H14B 108.1 . .
C16 C15 C14 115.1(2) . .
C16 C15 H15A 108.5 . .
C14 C15 H15A 108.5 . .
C16 C15 H15B 108.5 . .
C14 C15 H15B 108.5 . .
H15A C15 H15B 107.5 . .
O3 C16 O4 119.0(2) . .
O3 C16 C15 122.3(2) . .
O4 C16 C15 118.7(2) . .
O3 C16 Tb1 56.24(13) . .
O4 C16 Tb1 62.78(13) . .
C15 C16 Tb1 177.45(19) . .

loop_
_geom_bond_atom_site_label_1
_geom_bond_atom_site_label_2
_geom_bond_distance
_geom_bond_site_symmetry_2
Tb1 O1 2.2940(15) 3_665
Tb1 O4 2.3063(16) 3_565
Tb1 O7 2.391(2) .
Tb1 O6 2.414(3) .
Tb1 O5 2.422(2) .
Tb1 O2 2.4386(17) .
Tb1 O3 2.4506(18) .
Tb1 O4 2.5919(17) .
Tb1 O1 2.6537(16) .
Tb1 C16 2.914(3) .
Tb1 C8 2.941(2) .
Ag1 N1 2.129(3) .
Ag1 N2 2.130(3) 2_554
Ag1 Ag1 3.3584(7) 3_675
O1 C8 1.266(3) .
O1 Tb1 2.2940(15) 3_665
O2 C8 1.253(3) .
O3 C16 1.249(3) .
O4 C16 1.272(3) .
O4 Tb1 2.3063(16) 3_565
O5 HO1 0.77(4) .
O5 HO2 0.76(4) .
O6 HO3 0.74(4) .
O6 HO4 0.58(4) .
O7 HO5 0.65(4) .
O7 HO6 0.84(4) .
O8 N3 1.190(5) .
O9 N3 1.202(5) .
O10 N3 1.203(6) .
O11 N4 1.228(9) .
O12 N4 1.191(8) .
O13 N4 1.132(9) .
N1 C1 1.340(4) .
N1 C5 1.352(4) .
N2 C13 1.337(4) .
N2 C9 1.342(4) .
N2 Ag1 2.130(3) 2_544
C1 C2 1.365(5) .
C1 H1 0.9300 .
C2 C3 1.379(4) .
C2 H2 0.9300 .
C3 C4 1.382(4) .
C3 H3 0.9300 .
C4 C5 1.372(4) .
C4 C6 1.503(4) .
C5 H5 0.9300 .
C6 C7 1.522(3) .
C6 H6A 0.9700 .
C6 H6B 0.9700 .
C7 C8 1.489(3) .
C7 H7A 0.9700 .
C7 H7B 0.9700 .
C9 C10 1.366(5) .
C9 H9 0.9300 .
C10 C11 1.379(5) .
C10 H10 0.9300 .
C11 C12 1.387(4) .
C11 H11 0.9300 .
C12 C13 1.379(4) .
C12 C14 1.508(4) .
C13 H13 0.9300 .
C14 C15 1.515(4) .
C14 H14A 0.9700 .
C14 H14B 0.9700 .
C15 C16 1.494(4) .
C15 H15A 0.9700 .
C15 H15B 0.9700 .
